data_2013708
loop_
_publ_author_name
'Deacon, Glen B.'
'Pearson, Pauline'
'Skelton, Brian W.'
'Spiccia, Leone'
'White, Allan H.'

_publ_section_title
;
 Di-\m-benzoato-bis[dicarbonyl(pyridine)ruthenium(I)] (new polymorph)
 and di-\m-trifluoroacetato-bis[dicarbonyl(pyridine)ruthenium(I)]
;
_journal_issue 12
_journal_name_full 'Acta Crystallographica Section C'
_journal_page_first m537
_journal_page_last m539
_journal_paper_doi 10.1107/S0108270103023709
_journal_volume 59
_journal_year 2003
_chemical_formula_iupac '[Ru2 (C2 F3 O2)2 (C5 H5 N)2 (C O)4]'
_chemical_formula_moiety 'C18 H10 F6 N2 O8 Ru2'
_chemical_formula_sum 'C18 H10 F6 N2 O8 Ru2'
_chemical_formula_weight 698.41
_chemical_name_systematic
;
Di-\m-trifluoroacetato-bis[dicarbonyl(pyridine)ruthenium(I)]
;
_space_group_IT_number 2
_symmetry_cell_setting triclinic
_symmetry_space_group_name_Hall '-P 1'
_symmetry_space_group_name_H-M 'P -1'
_atom_sites_solution_hydrogens difmap
_atom_sites_solution_primary direct
_atom_sites_solution_secondary difmap
_cell_angle_alpha 105.280(6)
_cell_angle_beta 94.669(6)
_cell_angle_gamma 111.726(6)
_cell_formula_units_Z 2
_cell_length_a 9.211(2)
_cell_length_b 9.292(2)
_cell_length_c 15.266(4)
_cell_measurement_reflns_used 7874
_cell_measurement_temperature 150(2)
_cell_measurement_theta_max 28.3
_cell_measurement_theta_min 2.9
_cell_volume 1147.3(5)
_computing_cell_refinement 'SAINT (Siemens, 1995)'
_computing_data_collection 'SMART (Siemens, 1995)'
_computing_data_reduction
;
xtal (Hall et al., 1995)
;
_computing_molecular_graphics xtal
_computing_publication_material 'BONDLA and CIFIO in xtal'
_computing_structure_refinement 'CRYLSQ in xtal'
_computing_structure_solution xtal
_diffrn_ambient_temperature 150(2)
_diffrn_measured_fraction_theta_full 1.00
_diffrn_measured_fraction_theta_max .95
_diffrn_measurement_device_type
;
Bruker SMART CCD diffractometer
;
_diffrn_measurement_method '\w scans'
_diffrn_radiation_monochromator graphite
_diffrn_radiation_source 'sealed tube'
_diffrn_radiation_type 'Mo K\a'
_diffrn_radiation_wavelength .71073
_diffrn_reflns_av_R_equivalents .023
_diffrn_reflns_av_sigmaI/netI .02
_diffrn_reflns_limit_h_max 12
_diffrn_reflns_limit_h_min -12
_diffrn_reflns_limit_k_max 12
_diffrn_reflns_limit_k_min -12
_diffrn_reflns_limit_l_max 20
_diffrn_reflns_limit_l_min -20
_diffrn_reflns_number 13924
_diffrn_reflns_theta_full 27
_diffrn_reflns_theta_max 28.9
_diffrn_reflns_theta_min 1.41
_diffrn_standards_decay_% 0
_diffrn_standards_number 0
_exptl_absorpt_coefficient_mu 1.412
_exptl_absorpt_correction_T_max .79
_exptl_absorpt_correction_T_min .66
_exptl_absorpt_correction_type multi-scan
_exptl_absorpt_process_details
;
  SADABS; Sheldrick, 1996
;
_exptl_crystal_colour 'pale yellow'
_exptl_crystal_density_diffrn 2.022
_exptl_crystal_density_method 'not measured'
_exptl_crystal_description prism
_exptl_crystal_F_000 676
_exptl_crystal_size_max .3
_exptl_crystal_size_mid .12
_exptl_crystal_size_min .1
_refine_diff_density_max .921
_refine_diff_density_min -.94
_refine_ls_extinction_method none
_refine_ls_goodness_of_fit_all 1.069
_refine_ls_goodness_of_fit_ref 1.067
_refine_ls_hydrogen_treatment noref
_refine_ls_matrix_type full
_refine_ls_number_constraints 0
_refine_ls_number_parameters 325
_refine_ls_number_reflns 5127
_refine_ls_number_restraints 0
_refine_ls_R_factor_all .039
_refine_ls_R_factor_gt .033
_refine_ls_shift/su_max .011
_refine_ls_shift/su_mean .001
_refine_ls_structure_factor_coef F
_refine_ls_weighting_details
;
w = 1/(\s^2^(F) + .04F + 0.002F^2^)
;
_refine_ls_weighting_scheme calc
_refine_ls_wR_factor_all .064
_refine_ls_wR_factor_ref .06
_reflns_number_gt 5127
_reflns_number_total 5738
_reflns_threshold_expression 'I   > 2.00 \s(I)'
_cod_data_source_file ta1419.cif
_cod_data_source_block II
_cod_original_sg_symbol_Hall -p_1
_cod_database_code 2013708
_cod_database_fobs_code 2013708

loop_
_symmetry_equiv_pos_as_xyz
+x,+y,+z
-x,-y,-z

loop_
_atom_site_label
_atom_site_fract_x
_atom_site_fract_y
_atom_site_fract_z
_atom_site_U_iso_or_equiv
_atom_site_adp_type
_atom_site_calc_flag
_atom_site_calc_attached_atom
_atom_site_occupancy
_atom_site_disorder_assembly
_atom_site_disorder_group
Ru1 .51956(3) .72402(3) .291646(18) .01942(12) Uani ? ? 1.00000 ? ?
Ru2 .24970(3) .44529(3) .224738(17) .02000(12) Uani ? ? 1.00000 ? ?
C11 .4593(4) .8344(4) .2222(3) .0256(12) Uani ? ? 1.00000 ? ?
O11 .4252(4) .9079(4) .1811(2) .0424(13) Uani ? ? 1.00000 ? ?
C12 .4261(4) .8116(5) .3803(3) .0253(12) Uani ? ? 1.00000 ? ?
O12 .3628(3) .8658(4) .4331(2) .0347(11) Uani ? ? 1.00000 ? ?
C21 .1627(4) .5266(5) .1469(3) .0265(12) Uani ? ? 1.00000 ? ?
O21 .1073(4) .5758(4) .0985(2) .0432(13) Uani ? ? 1.00000 ? ?
C22 .1356(5) .5067(5) .3087(3) .0300(13) Uani ? ? 1.00000 ? ?
O22 .0592(4) .5432(4) .3593(2) .0480(14) Uani ? ? 1.00000 ? ?
O111 .5908(3) .5905(3) .3679(2) .0273(9) Uani ? ? 1.00000 ? ?
O112 .3686(3) .3571(3) .31110(18) .0264(9) Uani ? ? 1.00000 ? ?
C111 .5061(4) .4447(4) .3567(2) .0235(11) Uani ? ? 1.00000 ? ?
C112 .5888(5) .3587(5) .4030(3) .0318(14) Uani ? ? 1.00000 ? ?
F111 .6640(4) .4501(4) .4894(2) .0634(14) Uani ? ? 1.00000 ? ?
F112 .4894(3) .2153(3) .4064(2) .0523(12) Uani ? ? 1.00000 ? ?
F113 .6952(4) .3330(5) .3564(3) .0689(18) Uani ? ? 1.00000 ? ?
O121 .6135(3) .6005(3) .18646(18) .0291(9) Uani ? ? 1.00000 ? ?
O122 .3868(3) .3708(3) .13031(18) .0267(9) Uani ? ? 1.00000 ? ?
C121 .5301(4) .4578(4) .1362(2) .0231(11) Uani ? ? 1.00000 ? ?
C122 .6143(4) .3735(5) .0712(3) .0300(13) Uani ? ? 1.00000 ? ?
F121 .7714(3) .4483(4) .0956(3) .0681(14) Uani ? ? 1.00000 ? ?
F122 .5726(5) .3723(5) -.0149(2) .0639(16) Uani ? ? 1.00000 ? ?
F123 .5717(4) .2196(4) .0661(3) .0649(16) Uani ? ? 1.00000 ? ?
N101 .7716(3) .9004(4) .3444(2) .0240(10) Uani ? ? 1.00000 ? ?
C102 .8103(4) 1.0569(5) .3902(3) .0320(14) Uani ? ? 1.00000 ? ?
C103 .9661(5) 1.1711(5) .4265(3) .0403(16) Uani ? ? 1.00000 ? ?
C104 1.0886(5) 1.1230(6) .4148(3) .0409(16) Uani ? ? 1.00000 ? ?
C105 1.0508(5) .9624(6) .3669(4) .0450(18) Uani ? ? 1.00000 ? ?
C106 .8920(5) .8556(6) .3338(3) .0393(16) Uani ? ? 1.00000 ? ?
N201 .0798(4) .1877(4) .1664(2) .0273(11) Uani ? ? 1.00000 ? ?
C202 .1309(5) .0677(5) .1428(3) .0341(14) Uani ? ? 1.00000 ? ?
C203 .0284(6) -.0958(5) .1000(3) .0419(17) Uani ? ? 1.00000 ? ?
C204 -.1328(6) -.1381(6) .0823(3) .0461(17) Uani ? ? 1.00000 ? ?
C205 -.1867(6) -.0153(6) .1072(4) .0463(18) Uani ? ? 1.00000 ? ?
C206 -.0778(5) .1425(6) .1489(3) .0360(15) Uani ? ? 1.00000 ? ?
H102 .72646 1.09385 .39926 .03900 Uiso ? ? 1.00000 ? ?
H103 .98728 1.28283 .45995 .04900 Uiso ? ? 1.00000 ? ?
H104 1.19771 1.19752 .43962 .04800 Uiso ? ? 1.00000 ? ?
H105 1.13219 .92301 .35577 .05700 Uiso ? ? 1.00000 ? ?
H106 .86775 .74202 .30129 .04900 Uiso ? ? 1.00000 ? ?
H202 .24442 .09543 .15594 .04200 Uiso ? ? 1.00000 ? ?
H203 .07066 -.17721 .08249 .05300 Uiso ? ? 1.00000 ? ?
H204 -.20556 -.24977 .05374 .05700 Uiso ? ? 1.00000 ? ?
H205 -.29860 -.04102 .09565 .05600 Uiso ? ? 1.00000 ? ?
H206 -.11887 .22469 .16619 .04500 Uiso ? ? 1.00000 ? ?

loop_
_atom_site_aniso_label
_atom_site_aniso_U_11
_atom_site_aniso_U_22
_atom_site_aniso_U_33
_atom_site_aniso_U_12
_atom_site_aniso_U_13
_atom_site_aniso_U_23
Ru1 .01594(15) .01732(16) .02268(15) .00645(11) .00049(10) .00414(11)
Ru2 .01450(14) .01960(16) .02268(15) .00557(11) .00043(10) .00462(11)
C11 .0196(15) .0207(16) .0302(17) .0032(13) .0007(12) .0065(14)
O11 .054(2) .0450(18) .0390(16) .0284(16) .0025(14) .0198(14)
C12 .0225(16) .0255(17) .0256(16) .0103(14) -.0020(12) .0058(13)
O12 .0307(14) .0377(16) .0317(14) .0162(13) .0064(11) .0017(12)
C21 .0172(15) .0258(18) .0332(18) .0063(14) .0009(13) .0091(15)
O21 .0298(15) .047(2) .0526(18) .0137(14) -.0063(13) .0227(15)
C22 .0228(16) .0260(19) .0324(18) .0034(15) .0031(14) .0055(15)
O22 .0339(16) .049(2) .053(2) .0150(15) .0212(14) .0019(15)
O111 .0222(12) .0213(12) .0371(14) .0077(10) -.0016(10) .0110(11)
O112 .0229(12) .0218(12) .0309(13) .0065(10) -.0020(10) .0088(10)
C111 .0227(15) .0216(16) .0243(15) .0082(13) .0021(12) .0062(13)
C112 .0267(17) .034(2) .039(2) .0132(16) .0010(15) .0176(16)
F111 .077(2) .0419(17) .0529(18) .0138(16) -.0290(16) .0145(14)
F112 .0371(14) .0382(15) .080(2) .0071(12) -.0075(13) .0347(15)
F113 .063(2) .088(3) .110(3) .060(2) .051(2) .066(2)
O121 .0234(12) .0293(14) .0294(13) .0102(11) .0043(10) .0023(11)
O122 .0203(11) .0234(13) .0304(13) .0063(10) .0055(9) .0024(10)
C121 .0214(15) .0236(17) .0223(15) .0090(13) .0011(12) .0052(13)
C122 .0214(16) .0209(17) .038(2) .0047(14) .0062(14) .0002(14)
F121 .0238(13) .067(2) .085(2) .0152(14) .0102(14) -.0162(17)
F122 .088(2) .098(3) .0334(14) .067(2) .0233(15) .0183(16)
F123 .072(2) .0361(16) .106(3) .0333(16) .048(2) .0269(17)
N101 .0185(13) .0208(14) .0274(14) .0044(11) .0011(10) .0059(11)
C102 .0207(16) .027(2) .044(2) .0055(15) .0053(15) .0119(17)
C103 .030(2) .0215(19) .054(3) -.0014(16) .0040(18) .0058(18)
C104 .0233(18) .037(2) .049(2) -.0001(17) .0045(17) .011(2)
C105 .0223(18) .046(3) .064(3) .0166(19) .0054(18) .010(2)
C106 .0259(18) .037(2) .047(2) .0161(17) -.0050(16) -.0006(18)
N201 .0212(14) .0251(15) .0277(14) .0034(12) -.0006(11) .0062(12)
C202 .0290(18) .027(2) .040(2) .0085(16) -.0036(15) .0072(16)
C203 .045(2) .026(2) .047(2) .0069(18) .0010(19) .0123(18)
C204 .044(2) .029(2) .043(2) -.006(2) -.004(2) .0101(18)
C205 .029(2) .039(3) .051(3) .000(2) .0021(18) .003(2)
C206 .0282(19) .036(2) .035(2) .0083(17) .0059(15) .0036(17)

loop_
_atom_type_symbol
_atom_type_scat_dispersion_real
_atom_type_scat_dispersion_imag
_atom_type_scat_source
C .002 .002 'Int Tables Vol IV Tables 2.2B and 2.3.1'
H 0 0 'Int Tables Vol IV Tables 2.2B and 2.3.1'
F .014 .01 'Int Tables Vol IV Tables 2.2B and 2.3.1'
N .004 .003 'Int Tables Vol IV Tables 2.2B and 2.3.1'
O .008 .006 'Int Tables Vol IV Tables 2.2B and 2.3.1'
Ru -1.42 .836 'Int Tables Vol IV Tables 2.2B and 2.3.1'

loop_
_geom_angle_atom_site_label_1
_geom_angle_atom_site_label_2
_geom_angle_atom_site_label_3
_geom_angle
_geom_angle_publ_flag
Ru2 Ru1 C11 95.65(9) yes
Ru2 Ru1 C12 90.94(10) yes
Ru2 Ru1 O111 83.75(6) yes
Ru2 Ru1 O121 84.32(6) yes
Ru2 Ru1 N101 163.39(10) yes
C11 Ru1 C12 86.2(2) yes
C11 Ru1 O111 177.95(15) yes
C11 Ru1 O121 95.85(16) yes
C11 Ru1 N101 97.46(14) yes
C12 Ru1 O111 95.73(17) yes
C12 Ru1 O121 174.99(13) yes
C12 Ru1 N101 100.04(13) yes
O111 Ru1 O121 82.15(12) yes
O111 Ru1 N101 82.79(12) yes
O121 Ru1 N101 84.23(11) yes
Ru1 Ru2 C21 93.01(10) yes
Ru1 Ru2 C22 96.29(10) yes
Ru1 Ru2 O112 83.96(6) yes
Ru1 Ru2 O122 83.49(6) yes
Ru1 Ru2 N201 163.76(10) yes
C21 Ru2 C22 88.0(2) yes
C21 Ru2 O112 175.32(14) yes
C21 Ru2 O122 94.10(16) yes
C21 Ru2 N201 97.77(14) yes
C22 Ru2 O112 95.87(18) yes
C22 Ru2 O122 177.91(18) yes
C22 Ru2 N201 96.19(14) yes
O112 Ru2 O122 82.04(12) yes
O112 Ru2 N201 84.47(12) yes
O122 Ru2 N201 83.66(11) yes
Ru1 C11 O11 177.8(3) ?
Ru1 C12 O12 177.3(4) ?
Ru2 C21 O21 179.3(3) ?
Ru2 C22 O22 177.7(3) ?
Ru1 O111 C111 121.4(3) ?
Ru2 O112 C111 120.7(3) ?
O111 C111 O112 130.0(4) ?
O111 C111 C112 114.3(3) ?
O112 C111 C112 115.6(3) ?
C111 C112 F111 111.3(4) ?
C111 C112 F112 113.6(3) ?
C111 C112 F113 109.4(4) ?
F111 C112 F112 107.2(4) ?
F111 C112 F113 107.8(4) ?
F112 C112 F113 107.3(4) ?
Ru1 O121 C121 120.2(3) ?
Ru2 O122 C121 121.8(2) ?
O121 C121 O122 129.8(4) ?
O121 C121 C122 116.1(3) ?
O122 C121 C122 114.1(3) ?
C121 C122 F121 112.6(3) ?
C121 C122 F122 109.5(4) ?
C121 C122 F123 112.5(4) ?
F121 C122 F122 107.8(4) ?
F121 C122 F123 108.4(4) ?
F122 C122 F123 105.7(3) ?
Ru1 N101 C102 121.5(3) ?
Ru1 N101 C106 122.1(2) ?
C102 N101 C106 116.4(3) ?
N101 C102 C103 123.7(4) ?
N101 C102 H102 118.8 ?
C103 C102 H102 117.5 ?
C102 C103 C104 119.2(4) ?
C102 C103 H103 120.2 ?
C104 C103 H103 120.6 ?
C103 C104 C105 117.8(4) ?
C103 C104 H104 121.9 ?
C105 C104 H104 120.3 ?
C104 C105 C106 119.4(5) ?
C104 C105 H105 121.1 ?
C106 C105 H105 119.5 ?
N101 C106 C105 123.5(4) ?
N101 C106 H106 118.4 ?
C105 C106 H106 118.1 ?
Ru2 N201 C202 121.1(2) ?
Ru2 N201 C206 122.5(3) ?
C202 N201 C206 116.4(3) ?
N201 C202 C203 123.2(4) ?
N201 C202 H202 118.8 ?
C203 C202 H202 118.1 ?
C202 C203 C204 119.1(5) ?
C202 C203 H203 120.2 ?
C204 C203 H203 120.7 ?
C203 C204 C205 118.2(4) ?
C203 C204 H204 120.6 ?
C205 C204 H204 121.2 ?
C204 C205 C206 119.0(5) ?
C204 C205 H205 120.1 ?
C206 C205 H205 120.9 ?
N201 C206 C205 124.2(5) ?
N201 C206 H206 118.7 ?
C205 C206 H206 117.1 ?

loop_
_geom_bond_atom_site_label_1
_geom_bond_atom_site_label_2
_geom_bond_site_symmetry_1
_geom_bond_site_symmetry_2
_geom_bond_distance
_geom_bond_publ_flag
Ru1 Ru2 . . 2.7122(5) yes
Ru1 C11 . . 1.839(5) yes
Ru1 C12 . . 1.834(4) yes
Ru1 O111 . . 2.137(3) yes
Ru1 O121 . . 2.153(3) yes
Ru1 N101 . . 2.215(3) yes
Ru2 C21 . . 1.842(5) yes
Ru2 C22 . . 1.830(4) yes
Ru2 O112 . . 2.147(3) yes
Ru2 O122 . . 2.138(3) yes
Ru2 N201 . . 2.202(3) yes
C11 O11 . . 1.146(6) ?
C12 O12 . . 1.150(5) ?
C21 O21 . . 1.142(6) ?
C22 O22 . . 1.155(6) ?
O111 C111 . . 1.244(4) ?
O112 C111 . . 1.244(4) ?
C111 C112 . . 1.543(7) ?
C112 F111 . . 1.328(5) ?
C112 F112 . . 1.326(5) ?
C112 F113 . . 1.312(6) ?
O121 C121 . . 1.245(4) ?
O122 C121 . . 1.248(4) ?
C121 C122 . . 1.538(6) ?
C122 F121 . . 1.322(4) ?
C122 F122 . . 1.334(6) ?
C122 F123 . . 1.314(6) ?
N101 C102 . . 1.330(5) ?
N101 C106 . . 1.329(6) ?
C102 C103 . . 1.388(5) ?
C102 H102 . . .960 ?
C103 C104 . . 1.368(8) ?
C103 H103 . . .965 ?
C104 C105 . . 1.372(7) ?
C104 H104 . . .958 ?
C105 C106 . . 1.385(5) ?
C105 H105 . . .957 ?
C106 H106 . . .970 ?
N201 C202 . . 1.341(6) ?
N201 C206 . . 1.335(6) ?
C202 C203 . . 1.393(5) ?
C202 H202 . . .969 ?
C203 C204 . . 1.371(8) ?
C203 H203 . . .961 ?
C204 C205 . . 1.384(9) ?
C204 H204 . . .956 ?
C205 C206 . . 1.370(6) ?
C205 H205 . . .957 ?
C206 H206 . . .959 ?
